data_7005194
loop_
_publ_author_name
'Jim\'enez, Claudio A'
'Belmar, Julio B.'
'Alderete, Joel'
'Delgado, Fernando S.'
'L\'opez-Rodr\'iguez, Mat\'ias'
'Pe\~na, Octavio'
'Julve, Miguel'
'Ruiz-Perez, Catalina'

_publ_section_title
;
 New anionic cobalt complexes using highly hindered bis-amides with
 varying donor abilities as ligands.
;
_journal_issue 21
_journal_name_full 'Dalton transactions (Cambridge, England : 2003)'
_journal_page_first 2135
_journal_page_last 2144
_journal_paper_doi 10.1039/b617604f
_journal_year 2007
_chemical_formula_sum 'C36 H48 N4 O4'
_chemical_formula_weight 572.76
_chemical_name_systematic
;
?
;
_space_group_IT_number 2
_symmetry_cell_setting triclinic
_symmetry_Int_Tables_number 2
_symmetry_space_group_name_Hall '-P 1'
_symmetry_space_group_name_H-M 'P -1'
_atom_sites_solution_hydrogens geom
_atom_sites_solution_primary direct
_atom_sites_solution_secondary difmap
_audit_creation_method SHELXL-97
_cell_angle_alpha 82.510(7)
_cell_angle_beta 87.684(8)
_cell_angle_gamma 85.375(6)
_cell_formula_units_Z 4
_cell_length_a 10.6809(11)
_cell_length_b 13.3817(7)
_cell_length_c 24.854(3)
_cell_measurement_temperature 293(2)
_cell_volume 3509.0(6)
_computing_cell_refinement 'Dirax/lsq (Duisenberg & Schreurs, 1989-2000)'
_computing_data_collection 'Collect (Nonius BV, 1997-2000)'
_computing_data_reduction 'EvalCCD (Duisenberg & Schreurs 1990-2000)'
_computing_molecular_graphics 'Ortep-3 for Windows (Farrugia, 1997)'
_computing_publication_material 'WinGX publication routines (Farrugia, 1999)'
_computing_structure_refinement 'SHELXL-97 (Sheldrick, 1997)'
_computing_structure_solution 'SHELXS-97 (Sheldrick, 1997)'
_diffrn_ambient_temperature 293(2)
_diffrn_detector 'CCD plate'
_diffrn_detector_area_resol_mean 9
_diffrn_measured_fraction_theta_full 0.938
_diffrn_measured_fraction_theta_max 0.938
_diffrn_measurement_device '95mm CCD camera on \k-goniostat'
_diffrn_measurement_device_type KappaCCD
_diffrn_measurement_method 'CCD rotation images, thick slices'
_diffrn_radiation_monochromator 'horizonally mounted graphite crystal'
_diffrn_radiation_probe x-ray
_diffrn_radiation_source 'fine-focus sealed tube'
_diffrn_radiation_type Mok\a
_diffrn_radiation_wavelength 0.71073
_diffrn_reflns_av_R_equivalents 0.0520
_diffrn_reflns_av_sigmaI/netI 0.0858
_diffrn_reflns_limit_h_max 13
_diffrn_reflns_limit_h_min -13
_diffrn_reflns_limit_k_max 17
_diffrn_reflns_limit_k_min -15
_diffrn_reflns_limit_l_max 32
_diffrn_reflns_limit_l_min -32
_diffrn_reflns_number 45091
_diffrn_reflns_theta_full 27.50
_diffrn_reflns_theta_max 27.50
_diffrn_reflns_theta_min 6.44
_diffrn_source 'Enraf Nonius FR590'
_exptl_absorpt_coefficient_mu 0.070
_exptl_absorpt_correction_type none
_exptl_crystal_colour colourlees
_exptl_crystal_density_diffrn 1.084
_exptl_crystal_density_method 'not measured'
_exptl_crystal_description Needle
_exptl_crystal_F_000 1240
_exptl_crystal_size_max 0.3
_exptl_crystal_size_mid 0.1
_exptl_crystal_size_min 0.04
_refine_diff_density_max 0.533
_refine_diff_density_min -0.244
_refine_diff_density_rms 0.043
_refine_ls_extinction_method none
_refine_ls_goodness_of_fit_ref 1.047
_refine_ls_hydrogen_treatment mixed
_refine_ls_matrix_type full
_refine_ls_number_parameters 882
_refine_ls_number_reflns 15132
_refine_ls_number_restraints 0
_refine_ls_restrained_S_all 1.047
_refine_ls_R_factor_all 0.1403
_refine_ls_R_factor_gt 0.0716
_refine_ls_shift/su_max 0.000
_refine_ls_shift/su_mean 0.000
_refine_ls_structure_factor_coef Fsqd
_refine_ls_weighting_details 'calc w=1/[\s^2^(Fo^2^)+(0.0496P)^2^+2.1768P] where P=(Fo^2^+2Fc^2^)/3'
_refine_ls_weighting_scheme calc
_refine_ls_wR_factor_gt 0.1376
_refine_ls_wR_factor_ref 0.1630
_reflns_number_gt 8857
_reflns_number_total 15132
_reflns_threshold_expression >2sigma(I)
_cod_data_source_file b617604f.txt
_cod_data_source_block compound_3
_cod_database_code 7005194

loop_
_symmetry_equiv_pos_as_xyz
'x, y, z'
'-x, -y, -z'

loop_
_atom_site_label
_atom_site_type_symbol
_atom_site_fract_x
_atom_site_fract_y
_atom_site_fract_z
_atom_site_U_iso_or_equiv
_atom_site_adp_type
_atom_site_occupancy
_atom_site_symmetry_multiplicity
_atom_site_calc_flag
_atom_site_refinement_flags
_atom_site_disorder_assembly
_atom_site_disorder_group
C1 C 0.7367(3) 0.9410(2) 0.11766(15) 0.0241(8) Uani 1 1 d . . .
C2 C 0.7525(3) 0.9076(3) 0.17345(15) 0.0251(8) Uani 1 1 d . . .
C3 C 0.6729(3) 0.9493(3) 0.21310(15) 0.0289(8) Uani 1 1 d . . .
C4 C 0.5838(3) 1.0245(3) 0.19480(16) 0.0294(8) Uani 1 1 d . . .
H4 H 0.5303 1.0519 0.2205 0.035 Uiso 1 1 calc R . .
C5 C 0.5681(3) 1.0627(3) 0.14020(16) 0.0273(8) Uani 1 1 d . . .
C6 C 0.6435(3) 1.0196(3) 0.10271(16) 0.0260(8) Uani 1 1 d . . .
H6 H 0.6333 1.0426 0.0661 0.031 Uiso 1 1 calc R . .
C7 C 0.8208(3) 0.8959(2) 0.07717(15) 0.0236(8) Uani 1 1 d . . .
C8 C 0.8790(3) 0.8998(3) -0.01975(15) 0.0245(8) Uani 1 1 d . . .
C9 C 0.9017(3) 0.9751(2) -0.06300(14) 0.0227(7) Uani 1 1 d . . .
C10 C 0.9797(3) 0.9515(3) -0.10639(16) 0.0290(8) Uani 1 1 d . . .
H10 H 0.9931 1.0007 -0.1357 0.035 Uiso 1 1 calc R . .
C11 C 1.0379(4) 0.8545(3) -0.10622(18) 0.0374(10) Uani 1 1 d . . .
H11 H 1.0923 0.8394 -0.1347 0.045 Uiso 1 1 calc R . .
C12 C 1.0147(4) 0.7813(3) -0.06376(18) 0.0363(10) Uani 1 1 d . . .
H12 H 1.0534 0.7165 -0.0638 0.044 Uiso 1 1 calc R . .
C13 C 0.9345(3) 0.8025(3) -0.02104(17) 0.0306(9) Uani 1 1 d . . .
H13 H 0.9176 0.7517 0.0069 0.037 Uiso 1 1 calc R . .
C14 C 0.7318(3) 1.1116(3) -0.05971(14) 0.0227(7) Uani 1 1 d . . .
C15 C 0.6972(3) 1.2222(2) -0.07275(14) 0.0227(7) Uani 1 1 d . . .
C16 C 0.5693(3) 1.2545(2) -0.08021(15) 0.0254(8) Uani 1 1 d . . .
C17 C 0.5328(3) 1.3580(3) -0.09505(16) 0.0278(8) Uani 1 1 d . . .
C18 C 0.6267(3) 1.4236(3) -0.10211(16) 0.0286(8) Uani 1 1 d . . .
H18 H 0.6035 1.4919 -0.1118 0.034 Uiso 1 1 calc R . .
C19 C 0.7556(3) 1.3944(2) -0.09565(15) 0.0255(8) Uani 1 1 d . . .
C20 C 0.7877(3) 1.2931(2) -0.08047(15) 0.0249(8) Uani 1 1 d . . .
H20 H 0.8717 1.2713 -0.0752 0.030 Uiso 1 1 calc R . .
C21 C 0.4714(4) 1.1537(3) 0.12573(17) 0.0328(9) Uani 1 1 d . . .
C22 C 0.4644(5) 1.1842(3) 0.06412(19) 0.0464(11) Uani 1 1 d . . .
H22A H 0.4393 1.1285 0.0474 0.070 Uiso 1 1 calc R . .
H22B H 0.5455 1.2021 0.0497 0.070 Uiso 1 1 calc R . .
H22C H 0.4042 1.2411 0.0568 0.070 Uiso 1 1 calc R . .
C23 C 0.5104(5) 1.2422(3) 0.1520(2) 0.0499(12) Uani 1 1 d . . .
H23A H 0.5146 1.2233 0.1906 0.075 Uiso 1 1 calc R . .
H23B H 0.4499 1.2989 0.1446 0.075 Uiso 1 1 calc R . .
H23C H 0.5914 1.2603 0.1376 0.075 Uiso 1 1 calc R . .
C24 C 0.3402(4) 1.1269(3) 0.1470(2) 0.0419(11) Uani 1 1 d . . .
H24A H 0.3158 1.0712 0.1301 0.063 Uiso 1 1 calc R . .
H24B H 0.2812 1.1843 0.1385 0.063 Uiso 1 1 calc R . .
H24C H 0.3414 1.1085 0.1856 0.063 Uiso 1 1 calc R . .
C25 C 0.6879(4) 0.9125(3) 0.27389(16) 0.0388(10) Uani 1 1 d . . .
C26 C 0.5840(5) 0.9622(4) 0.30829(18) 0.0472(11) Uani 1 1 d . . .
H26A H 0.5956 0.9380 0.3460 0.071 Uiso 1 1 calc R . .
H26B H 0.5035 0.9453 0.2979 0.071 Uiso 1 1 calc R . .
H26C H 0.5878 1.0342 0.3025 0.071 Uiso 1 1 calc R . .
C27 C 0.6810(5) 0.7979(4) 0.2855(2) 0.0564(14) Uani 1 1 d . . .
H27A H 0.6905 0.7766 0.3236 0.085 Uiso 1 1 calc R . .
H27B H 0.7470 0.7648 0.2654 0.085 Uiso 1 1 calc R . .
H27C H 0.6011 0.7803 0.2748 0.085 Uiso 1 1 calc R . .
C28 C 0.8149(4) 0.9434(5) 0.2910(2) 0.0591(14) Uani 1 1 d . . .
H28A H 0.8256 0.9211 0.3290 0.089 Uiso 1 1 calc R . .
H28B H 0.8163 1.0156 0.2845 0.089 Uiso 1 1 calc R . .
H28C H 0.8818 0.9127 0.2704 0.089 Uiso 1 1 calc R . .
C29 C 0.8544(4) 1.4719(3) -0.10462(19) 0.0365(10) Uani 1 1 d . . .
C31A C 0.9745(8) 1.3073(12) 0.3030(5) 0.279(8) Uani 1 1 d . . .
H31A H 0.9711 1.3151 0.3409 0.419 Uiso 1 1 calc R . .
H31B H 1.0241 1.3576 0.2834 0.419 Uiso 1 1 calc R . .
H31C H 1.0119 1.2412 0.2982 0.419 Uiso 1 1 calc R . .
C32A C 0.8286(8) 1.3157(10) 0.2254(3) 0.152(4) Uani 1 1 d . . .
H32A H 0.7398 1.3272 0.2203 0.228 Uiso 1 1 calc R . .
H32B H 0.8574 1.2507 0.2153 0.228 Uiso 1 1 calc R . .
H32C H 0.8713 1.3672 0.2031 0.228 Uiso 1 1 calc R . .
C33 C 0.3938(4) 1.3947(3) -0.10387(18) 0.0352(9) Uani 1 1 d . . .
C33A C 0.8201(10) 1.4417(7) 0.2785(5) 0.162(4) Uani 1 1 d . . .
H33A H 0.7366 1.4571 0.2654 0.243 Uiso 1 1 calc R . .
H33B H 0.8787 1.4758 0.2537 0.243 Uiso 1 1 calc R . .
H33C H 0.8245 1.4640 0.3136 0.243 Uiso 1 1 calc R . .
C34 C 0.3770(4) 1.5098(3) -0.1173(2) 0.0515(13) Uani 1 1 d . . .
H34A H 0.2898 1.5303 -0.1228 0.077 Uiso 1 1 calc R . .
H34B H 0.4251 1.5305 -0.1497 0.077 Uiso 1 1 calc R . .
H34C H 0.4057 1.5407 -0.0877 0.077 Uiso 1 1 calc R . .
C34A C 0.8112(7) 1.5748(5) -0.1188(5) 0.180(4) Uani 1 1 d . . .
H34D H 0.8816 1.6157 -0.1232 0.270 Uiso 1 1 calc R . .
H34E H 0.7554 1.5962 -0.0905 0.270 Uiso 1 1 calc R . .
H34F H 0.7672 1.5819 -0.1522 0.270 Uiso 1 1 calc R . .
C35 C 0.3448(4) 1.3477(3) -0.1514(2) 0.0497(12) Uani 1 1 d . . .
H35A H 0.2582 1.3708 -0.1568 0.075 Uiso 1 1 calc R . .
H35B H 0.3521 1.2754 -0.1434 0.075 Uiso 1 1 calc R . .
H35C H 0.3934 1.3677 -0.1838 0.075 Uiso 1 1 calc R . .
C35A C 0.9710(6) 1.4323(5) -0.1286(5) 0.170(5) Uani 1 1 d . . .
H35D H 0.9879 1.3626 -0.1142 0.256 Uiso 1 1 calc R . .
H35E H 1.0385 1.4704 -0.1203 0.256 Uiso 1 1 calc R . .
H35F H 0.9638 1.4376 -0.1673 0.256 Uiso 1 1 calc R . .
C36 C 0.3149(4) 1.3659(3) -0.0519(2) 0.0503(13) Uani 1 1 d . . .
H36A H 0.2285 1.3887 -0.0579 0.075 Uiso 1 1 calc R . .
H36B H 0.3449 1.3972 -0.0228 0.075 Uiso 1 1 calc R . .
H36C H 0.3221 1.2938 -0.0426 0.075 Uiso 1 1 calc R . .
C36A C 0.9257(8) 1.4694(6) -0.0466(4) 0.119(3) Uani 1 1 d . . .
H36D H 0.9563 1.4013 -0.0340 0.178 Uiso 1 1 calc R . .
H36E H 0.8673 1.4939 -0.0201 0.178 Uiso 1 1 calc R . .
H36F H 0.9949 1.5115 -0.0520 0.178 Uiso 1 1 calc R . .
C37 C 0.7574(3) 1.0865(3) 0.61815(15) 0.0297(8) Uani 1 1 d . . .
C38 C 0.7786(4) 1.1139(3) 0.66960(16) 0.0329(9) Uani 1 1 d . . .
C39 C 0.7164(4) 1.2008(3) 0.68695(17) 0.0367(9) Uani 1 1 d . . .
C40 C 0.6363(4) 1.2594(3) 0.65059(18) 0.0382(10) Uani 1 1 d . . .
H40 H 0.5968 1.3184 0.6613 0.046 Uiso 1 1 calc R . .
C41 C 0.6112(4) 1.2361(3) 0.59971(16) 0.0367(9) Uani 1 1 d . . .
C42 C 0.6725(4) 1.1480(3) 0.58440(16) 0.0350(9) Uani 1 1 d . . .
H42 H 0.6567 1.1293 0.5507 0.042 Uiso 1 1 calc R . .
C43 C 0.8320(3) 0.9988(3) 0.59963(15) 0.0296(8) Uani 1 1 d . . .
C44 C 0.8714(3) 0.8975(3) 0.52342(16) 0.0304(8) Uani 1 1 d . . .
C45 C 0.8876(3) 0.9157(3) 0.46710(16) 0.0303(8) Uani 1 1 d . . .
C46 C 0.9569(4) 0.8458(3) 0.43986(17) 0.0380(10) Uani 1 1 d . . .
H46 H 0.9665 0.8576 0.4023 0.046 Uiso 1 1 calc R . .
C47 C 1.0126(5) 0.7583(3) 0.4677(2) 0.0514(12) Uani 1 1 d . . .
H47 H 1.0613 0.7126 0.4490 0.062 Uiso 1 1 calc R . .
C48 C 0.9957(5) 0.7391(3) 0.5230(2) 0.0502(12) Uani 1 1 d . . .
H48 H 1.0323 0.6799 0.5417 0.060 Uiso 1 1 calc R . .
C49 C 0.9252(4) 0.8067(3) 0.55087(18) 0.0396(10) Uani 1 1 d . . .
H49 H 0.9129 0.7924 0.5882 0.047 Uiso 1 1 calc R . .
C50 C 0.7241(3) 1.0519(3) 0.43531(15) 0.0278(8) Uani 1 1 d . . .
C51 C 0.6936(3) 1.1401(3) 0.39395(15) 0.0287(8) Uani 1 1 d . . .
C52 C 0.5660(3) 1.1727(3) 0.38623(16) 0.0306(8) Uani 1 1 d . . .
C53 C 0.5324(4) 1.2528(3) 0.34491(16) 0.0341(9) Uani 1 1 d . . .
C54 C 0.6295(4) 1.2944(3) 0.31367(17) 0.0426(11) Uani 1 1 d . . .
H54 H 0.6084 1.3454 0.2857 0.051 Uiso 1 1 calc R . .
C55 C 0.7563(4) 1.2660(4) 0.32082(17) 0.0424(11) Uani 1 1 d . . .
C56 C 0.7862(4) 1.1874(3) 0.36120(16) 0.0355(9) Uani 1 1 d . . .
H56 H 0.8701 1.1656 0.3666 0.043 Uiso 1 1 calc R . .
C57 C 0.5225(5) 1.3014(3) 0.55959(19) 0.0469(11) Uani 1 1 d . . .
C58 C 0.5952(6) 1.3345(4) 0.5070(2) 0.0677(16) Uani 1 1 d . . .
H58A H 0.5398 1.3752 0.4820 0.102 Uiso 1 1 calc R . .
H58B H 0.6289 1.2759 0.4912 0.102 Uiso 1 1 calc R . .
H58C H 0.6628 1.3732 0.5146 0.102 Uiso 1 1 calc R . .
C59 C 0.4642(6) 1.3957(4) 0.5838(2) 0.0694(17) Uani 1 1 d . . .
H59A H 0.4094 1.4349 0.5580 0.104 Uiso 1 1 calc R . .
H59B H 0.5299 1.4359 0.5919 0.104 Uiso 1 1 calc R . .
H59C H 0.4171 1.3750 0.6165 0.104 Uiso 1 1 calc R . .
C60 C 0.4153(4) 1.2401(4) 0.5463(2) 0.0493(12) Uani 1 1 d . . .
H60A H 0.3604 1.2814 0.5213 0.074 Uiso 1 1 calc R . .
H60B H 0.3688 1.2186 0.5791 0.074 Uiso 1 1 calc R . .
H60C H 0.4494 1.1820 0.5302 0.074 Uiso 1 1 calc R . .
C61 C 0.7387(5) 1.2311(4) 0.7440(2) 0.0503(12) Uani 1 1 d . . .
C62 C 0.8764(5) 1.2485(5) 0.7486(3) 0.087(2) Uani 1 1 d . . .
H62A H 0.9271 1.1875 0.7440 0.131 Uiso 1 1 calc R . .
H62B H 0.8898 1.2675 0.7837 0.131 Uiso 1 1 calc R . .
H62C H 0.8993 1.3016 0.7210 0.131 Uiso 1 1 calc R . .
C63 C 0.6622(6) 1.3304(4) 0.7525(3) 0.0683(17) Uani 1 1 d . . .
H63A H 0.5743 1.3221 0.7498 0.102 Uiso 1 1 calc R . .
H63B H 0.6868 1.3833 0.7252 0.102 Uiso 1 1 calc R . .
H63C H 0.6777 1.3477 0.7877 0.102 Uiso 1 1 calc R . .
C64 C 0.6949(7) 1.1465(4) 0.7875(2) 0.0698(17) Uani 1 1 d . . .
H64A H 0.6076 1.1381 0.7831 0.105 Uiso 1 1 calc R . .
H64B H 0.7064 1.1646 0.8230 0.105 Uiso 1 1 calc R . .
H64C H 0.7436 1.0842 0.7834 0.105 Uiso 1 1 calc R . .
C65 C 0.8556(5) 1.3186(5) 0.2836(2) 0.0664(17) Uani 1 1 d . . .
C69 C 0.3945(4) 1.2886(3) 0.33461(18) 0.0418(10) Uani 1 1 d . . .
C70 C 0.3817(5) 1.3751(4) 0.2881(2) 0.0558(13) Uani 1 1 d . . .
H70A H 0.4239 1.4314 0.2968 0.084 Uiso 1 1 calc R . .
H70B H 0.2944 1.3955 0.2827 0.084 Uiso 1 1 calc R . .
H70C H 0.4188 1.3530 0.2554 0.084 Uiso 1 1 calc R . .
C71 C 0.3255(4) 1.2017(4) 0.31873(19) 0.0478(11) Uani 1 1 d . . .
H71A H 0.3651 1.1789 0.2867 0.072 Uiso 1 1 calc R . .
H71B H 0.2395 1.2247 0.3117 0.072 Uiso 1 1 calc R . .
H71C H 0.3285 1.1470 0.3479 0.072 Uiso 1 1 calc R . .
C72 C 0.3316(4) 1.3267(4) 0.3857(2) 0.0529(13) Uani 1 1 d . . .
H72A H 0.3755 1.3815 0.3952 0.079 Uiso 1 1 calc R . .
H72B H 0.3345 1.2726 0.4152 0.079 Uiso 1 1 calc R . .
H72C H 0.2457 1.3498 0.3787 0.079 Uiso 1 1 calc R . .
N1 N 0.7998(3) 0.9264(2) 0.02462(12) 0.0263(7) Uani 1 1 d . . .
N2 N 0.8544(3) 1.0787(2) -0.06446(12) 0.0239(7) Uani 1 1 d . . .
N3 N 0.8023(3) 0.9708(2) 0.55168(12) 0.0311(7) Uani 1 1 d . . .
N4 N 0.8440(3) 1.0085(2) 0.43568(13) 0.0316(7) Uani 1 1 d . . .
O1 O 0.8453(2) 0.83701(19) 0.19008(11) 0.0339(7) Uani 1 1 d . . .
O2 O 0.4795(2) 1.18850(19) -0.07432(12) 0.0363(7) Uani 1 1 d . . .
O3 O 0.9118(2) 0.83290(18) 0.09169(10) 0.0292(6) Uani 1 1 d . . .
O4 O 0.6501(2) 1.05081(17) -0.04594(11) 0.0288(6) Uani 1 1 d . . .
O5 O 0.8600(3) 1.0554(2) 0.70376(12) 0.0451(8) Uani 1 1 d . . .
O6 O 0.4739(2) 1.1290(2) 0.41721(11) 0.0368(7) Uani 1 1 d . . .
O7 O 0.9233(2) 0.9557(2) 0.62557(10) 0.0351(7) Uani 1 1 d . . .
O8 O 0.6426(2) 1.0169(2) 0.46831(10) 0.0340(6) Uani 1 1 d . . .

loop_
_atom_site_aniso_label
_atom_site_aniso_U_11
_atom_site_aniso_U_22
_atom_site_aniso_U_33
_atom_site_aniso_U_23
_atom_site_aniso_U_13
_atom_site_aniso_U_12
C1 0.0173(16) 0.0232(17) 0.032(2) -0.0005(14) -0.0024(15) -0.0043(14)
C2 0.0185(17) 0.0227(17) 0.034(2) 0.0003(14) -0.0065(15) -0.0026(14)
C3 0.0194(17) 0.036(2) 0.032(2) -0.0043(16) -0.0060(15) -0.0031(15)
C4 0.0233(19) 0.032(2) 0.033(2) -0.0086(16) -0.0029(16) 0.0009(15)
C5 0.0208(18) 0.0236(18) 0.038(2) -0.0046(15) -0.0064(16) 0.0008(14)
C6 0.0224(17) 0.0231(17) 0.031(2) 0.0000(14) -0.0050(15) 0.0006(14)
C7 0.0160(16) 0.0200(16) 0.034(2) 0.0021(14) -0.0023(14) -0.0037(13)
C8 0.0171(16) 0.0250(17) 0.031(2) -0.0028(14) -0.0016(14) -0.0021(14)
C9 0.0185(16) 0.0194(16) 0.0306(19) -0.0035(14) -0.0050(14) -0.0003(13)
C10 0.0285(19) 0.0276(19) 0.031(2) -0.0045(15) 0.0028(16) -0.0037(15)
C11 0.034(2) 0.037(2) 0.043(2) -0.0145(18) 0.0047(19) -0.0001(18)
C12 0.035(2) 0.0225(19) 0.052(3) -0.0108(17) 0.0012(19) 0.0028(16)
C13 0.0281(19) 0.0215(18) 0.042(2) -0.0022(15) -0.0044(17) -0.0017(15)
C14 0.0181(17) 0.0235(17) 0.0261(18) -0.0025(14) -0.0017(14) 0.0000(14)
C15 0.0193(17) 0.0213(17) 0.0265(18) -0.0009(13) -0.0023(14) 0.0006(13)
C16 0.0196(17) 0.0237(17) 0.032(2) 0.0020(14) -0.0025(15) -0.0032(14)
C17 0.0188(17) 0.0272(18) 0.036(2) 0.0008(15) -0.0031(15) 0.0022(15)
C18 0.0262(19) 0.0206(17) 0.038(2) 0.0002(15) -0.0029(16) 0.0015(15)
C19 0.0206(17) 0.0216(17) 0.034(2) -0.0019(14) 0.0009(15) -0.0024(14)
C20 0.0186(17) 0.0249(18) 0.0312(19) -0.0044(14) -0.0003(15) -0.0003(14)
C21 0.032(2) 0.0244(19) 0.041(2) -0.0021(16) -0.0039(17) 0.0071(16)
C22 0.050(3) 0.032(2) 0.053(3) 0.0005(19) -0.008(2) 0.018(2)
C23 0.047(3) 0.031(2) 0.074(3) -0.016(2) -0.010(2) 0.007(2)
C24 0.027(2) 0.043(2) 0.056(3) -0.011(2) -0.0091(19) 0.0073(18)
C25 0.036(2) 0.051(2) 0.029(2) -0.0060(17) -0.0052(18) 0.0043(19)
C26 0.050(3) 0.060(3) 0.031(2) -0.009(2) -0.007(2) 0.006(2)
C27 0.074(4) 0.054(3) 0.035(3) 0.005(2) 0.005(2) 0.010(3)
C28 0.040(3) 0.098(4) 0.044(3) -0.027(3) -0.019(2) 0.006(3)
C29 0.028(2) 0.0251(19) 0.058(3) -0.0108(17) 0.0032(19) -0.0077(16)
C31A 0.061(5) 0.498(17) 0.213(10) 0.267(12) -0.039(6) -0.112(8)
C32A 0.086(6) 0.302(12) 0.058(5) 0.028(6) 0.013(4) -0.054(7)
C33 0.0235(19) 0.0242(19) 0.055(3) 0.0062(17) -0.0047(18) 0.0025(15)
C33A 0.135(8) 0.108(6) 0.231(12) 0.035(7) 0.023(8) -0.041(6)
C34 0.031(2) 0.034(2) 0.083(4) 0.010(2) -0.010(2) 0.0088(19)
C34A 0.048(4) 0.053(4) 0.429(14) 0.024(6) -0.032(6) -0.018(3)
C35 0.027(2) 0.043(2) 0.078(4) 0.003(2) -0.021(2) 0.0021(19)
C35A 0.046(4) 0.050(4) 0.404(14) -0.009(6) 0.084(6) -0.019(3)
C36 0.025(2) 0.045(3) 0.073(3) 0.010(2) 0.008(2) 0.0108(19)
C36A 0.114(6) 0.096(5) 0.151(7) -0.016(5) -0.052(6) -0.019(5)
C37 0.0268(19) 0.034(2) 0.026(2) 0.0043(15) -0.0012(16) -0.0023(16)
C38 0.0244(19) 0.040(2) 0.032(2) 0.0016(16) -0.0059(16) 0.0002(16)
C39 0.031(2) 0.043(2) 0.038(2) -0.0092(18) -0.0067(18) -0.0004(18)
C40 0.037(2) 0.029(2) 0.048(3) -0.0058(17) -0.004(2) 0.0012(17)
C41 0.041(2) 0.036(2) 0.030(2) 0.0042(16) -0.0020(18) 0.0015(18)
C42 0.036(2) 0.042(2) 0.025(2) 0.0024(16) -0.0044(17) 0.0021(18)
C43 0.0230(18) 0.040(2) 0.0239(19) 0.0033(15) 0.0021(15) -0.0018(16)
C44 0.0245(19) 0.037(2) 0.029(2) -0.0026(16) -0.0020(16) 0.0001(16)
C45 0.0256(19) 0.032(2) 0.031(2) 0.0040(15) -0.0047(16) -0.0005(16)
C46 0.035(2) 0.046(2) 0.030(2) -0.0025(17) 0.0007(18) 0.0050(18)
C47 0.053(3) 0.043(3) 0.055(3) -0.010(2) 0.001(2) 0.018(2)
C48 0.061(3) 0.037(2) 0.047(3) 0.006(2) -0.002(2) 0.014(2)
C49 0.041(2) 0.039(2) 0.035(2) 0.0043(18) -0.0036(19) 0.0044(19)
C50 0.0228(18) 0.036(2) 0.0245(19) -0.0030(15) -0.0065(15) -0.0003(15)
C51 0.0271(19) 0.035(2) 0.0232(19) 0.0008(15) -0.0054(15) -0.0021(16)
C52 0.0259(19) 0.037(2) 0.028(2) -0.0023(16) -0.0042(16) -0.0008(16)
C53 0.029(2) 0.040(2) 0.033(2) 0.0008(17) -0.0080(17) -0.0011(17)
C54 0.041(2) 0.047(2) 0.036(2) 0.0152(18) -0.0122(19) -0.006(2)
C55 0.025(2) 0.062(3) 0.036(2) 0.015(2) -0.0062(18) -0.0100(19)
C56 0.0230(19) 0.052(2) 0.029(2) 0.0074(17) -0.0041(16) -0.0042(17)
C57 0.054(3) 0.040(2) 0.043(3) 0.0025(19) -0.014(2) 0.009(2)
C58 0.068(4) 0.068(3) 0.057(3) 0.032(3) -0.011(3) 0.000(3)
C59 0.083(4) 0.038(3) 0.085(4) -0.003(2) -0.033(3) 0.017(3)
C60 0.049(3) 0.051(3) 0.045(3) 0.001(2) -0.016(2) 0.011(2)
C61 0.046(3) 0.060(3) 0.049(3) -0.025(2) -0.016(2) 0.007(2)
C62 0.056(3) 0.101(5) 0.118(6) -0.062(4) -0.043(4) 0.013(3)
C63 0.067(4) 0.071(4) 0.073(4) -0.041(3) -0.024(3) 0.015(3)
C64 0.104(5) 0.074(4) 0.030(3) -0.014(2) -0.009(3) 0.012(3)
C65 0.044(3) 0.099(4) 0.047(3) 0.036(3) -0.009(2) -0.022(3)
C69 0.028(2) 0.048(2) 0.045(3) 0.0064(19) -0.0081(18) 0.0062(19)
C70 0.038(3) 0.062(3) 0.060(3) 0.015(2) -0.012(2) 0.010(2)
C71 0.032(2) 0.065(3) 0.044(3) 0.001(2) -0.011(2) 0.000(2)
C72 0.039(3) 0.060(3) 0.058(3) -0.010(2) -0.004(2) 0.010(2)
N1 0.0236(15) 0.0263(15) 0.0270(16) -0.0003(12) 0.0021(13) 0.0028(12)
N2 0.0211(14) 0.0184(14) 0.0308(17) -0.0008(11) -0.0021(12) 0.0044(11)
N3 0.0304(17) 0.0390(18) 0.0235(17) -0.0036(13) -0.0012(13) -0.0005(14)
N4 0.0261(16) 0.0386(18) 0.0289(17) -0.0014(13) -0.0037(14) 0.0020(14)
O1 0.0254(14) 0.0365(15) 0.0369(15) 0.0029(11) -0.0089(12) 0.0076(11)
O2 0.0170(12) 0.0300(14) 0.0605(19) 0.0038(12) -0.0069(12) -0.0049(11)
O3 0.0199(12) 0.0280(13) 0.0372(15) 0.0028(11) -0.0001(11) 0.0012(10)
O4 0.0186(12) 0.0199(12) 0.0461(16) 0.0049(11) -0.0047(11) -0.0028(10)
O5 0.0421(17) 0.0580(18) 0.0341(16) -0.0080(13) -0.0181(13) 0.0136(14)
O6 0.0233(13) 0.0477(16) 0.0363(16) 0.0054(12) 0.0018(12) -0.0029(12)
O7 0.0293(14) 0.0472(16) 0.0256(14) 0.0031(11) -0.0033(11) 0.0052(12)
O8 0.0232(13) 0.0480(16) 0.0281(14) 0.0072(12) -0.0018(11) -0.0057(12)

loop_
_atom_type_symbol
_atom_type_description
_atom_type_scat_dispersion_real
_atom_type_scat_dispersion_imag
_atom_type_scat_source
C C 0.0033 0.0016 'International Tables Vol C Tables 4.2.6.8 and 6.1.1.4'
H H 0.0000 0.0000 'International Tables Vol C Tables 4.2.6.8 and 6.1.1.4'
N N 0.0061 0.0033 'International Tables Vol C Tables 4.2.6.8 and 6.1.1.4'
O O 0.0106 0.0060 'International Tables Vol C Tables 4.2.6.8 and 6.1.1.4'

loop_
_geom_angle_atom_site_label_1
_geom_angle_atom_site_label_2
_geom_angle_atom_site_label_3
_geom_angle
_geom_angle_site_symmetry_1
_geom_angle_site_symmetry_3
_geom_angle_publ_flag
C6 C1 C2 118.4(3) . . ?
C6 C1 C7 122.2(3) . . ?
C2 C1 C7 119.3(3) . . ?
O1 C2 C3 118.7(3) . . ?
O1 C2 C1 120.8(3) . . ?
C3 C2 C1 120.5(3) . . ?
C4 C3 C2 117.1(3) . . ?
C4 C3 C25 122.0(3) . . ?
C2 C3 C25 121.0(3) . . ?
C3 C4 C5 124.4(3) . . ?
C6 C5 C4 117.5(3) . . ?
C6 C5 C21 123.6(3) . . ?
C4 C5 C21 118.9(3) . . ?
C5 C6 C1 122.1(3) . . ?
O3 C7 N1 121.2(3) . . ?
O3 C7 C1 121.1(3) . . ?
N1 C7 C1 117.7(3) . . ?
C13 C8 C9 119.4(3) . . ?
C13 C8 N1 122.1(3) . . ?
C9 C8 N1 118.4(3) . . ?
C10 C9 C8 119.6(3) . . ?
C10 C9 N2 116.4(3) . . ?
C8 C9 N2 123.9(3) . . ?
C9 C10 C11 120.2(4) . . ?
C12 C11 C10 119.7(4) . . ?
C13 C12 C11 120.9(3) . . ?
C12 C13 C8 120.1(4) . . ?
O4 C14 N2 120.8(3) . . ?
O4 C14 C15 121.2(3) . . ?
N2 C14 C15 117.9(3) . . ?
C16 C15 C20 119.6(3) . . ?
C16 C15 C14 118.2(3) . . ?
C20 C15 C14 122.1(3) . . ?
O2 C16 C15 121.5(3) . . ?
O2 C16 C17 118.3(3) . . ?
C15 C16 C17 120.2(3) . . ?
C18 C17 C16 117.2(3) . . ?
C18 C17 C33 121.8(3) . . ?
C16 C17 C33 120.9(3) . . ?
C17 C18 C19 124.5(3) . . ?
C20 C19 C18 116.8(3) . . ?
C20 C19 C29 121.9(3) . . ?
C18 C19 C29 121.4(3) . . ?
C19 C20 C15 121.8(3) . . ?
C23 C21 C22 109.3(4) . . ?
C23 C21 C5 108.2(3) . . ?
C22 C21 C5 111.9(3) . . ?
C23 C21 C24 109.8(3) . . ?
C22 C21 C24 107.6(4) . . ?
C5 C21 C24 110.1(3) . . ?
C3 C25 C28 108.5(4) . . ?
C3 C25 C26 111.2(3) . . ?
C28 C25 C26 107.7(4) . . ?
C3 C25 C27 110.9(4) . . ?
C28 C25 C27 110.8(4) . . ?
C26 C25 C27 107.8(4) . . ?
C34A C29 C19 117.4(4) . . ?
C34A C29 C35A 119.9(6) . . ?
C19 C29 C35A 112.7(4) . . ?
C34A C29 C36A 104.7(6) . . ?
C19 C29 C36A 107.5(4) . . ?
C35A C29 C36A 89.3(7) . . ?
C17 C33 C34 111.4(3) . . ?
C17 C33 C35 109.8(3) . . ?
C34 C33 C35 108.1(4) . . ?
C17 C33 C36 110.1(3) . . ?
C34 C33 C36 107.2(4) . . ?
C35 C33 C36 110.3(4) . . ?
C42 C37 C38 118.6(3) . . ?
C42 C37 C43 121.9(3) . . ?
C38 C37 C43 119.3(3) . . ?
O5 C38 C39 118.8(4) . . ?
O5 C38 C37 120.3(3) . . ?
C39 C38 C37 121.0(3) . . ?
C40 C39 C38 117.0(4) . . ?
C40 C39 C61 121.8(4) . . ?
C38 C39 C61 121.2(4) . . ?
C41 C40 C39 124.7(4) . . ?
C40 C41 C42 116.6(3) . . ?
C40 C41 C57 124.4(4) . . ?
C42 C41 C57 118.9(4) . . ?
C37 C42 C41 122.0(4) . . ?
O7 C43 N3 121.1(3) . . ?
O7 C43 C37 121.5(3) . . ?
N3 C43 C37 117.2(3) . . ?
C45 C44 C49 118.7(3) . . ?
C45 C44 N3 119.7(3) . . ?
C49 C44 N3 121.6(3) . . ?
C46 C45 C44 119.7(3) . . ?
C46 C45 N4 116.9(3) . . ?
C44 C45 N4 123.1(3) . . ?
C45 C46 C47 120.8(4) . . ?
C48 C47 C46 119.9(4) . . ?
C47 C48 C49 120.3(4) . . ?
C48 C49 C44 120.5(4) . . ?
O8 C50 N4 120.5(3) . . ?
O8 C50 C51 121.5(3) . . ?
N4 C50 C51 118.0(3) . . ?
C56 C51 C52 119.7(3) . . ?
C56 C51 C50 122.1(3) . . ?
C52 C51 C50 118.1(3) . . ?
O6 C52 C53 118.6(3) . . ?
O6 C52 C51 121.5(3) . . ?
C53 C52 C51 119.9(4) . . ?
C54 C53 C52 116.7(3) . . ?
C54 C53 C69 122.0(3) . . ?
C52 C53 C69 121.3(4) . . ?
C53 C54 C55 125.0(4) . . ?
C56 C55 C54 116.9(4) . . ?
C56 C55 C65 123.0(4) . . ?
C54 C55 C65 120.1(4) . . ?
C51 C56 C55 121.6(4) . . ?
C41 C57 C58 109.6(4) . . ?
C41 C57 C60 110.0(3) . . ?
C58 C57 C60 108.5(4) . . ?
C41 C57 C59 111.2(4) . . ?
C58 C57 C59 109.4(4) . . ?
C60 C57 C59 108.1(4) . . ?
C62 C61 C63 107.2(4) . . ?
C62 C61 C39 109.6(4) . . ?
C63 C61 C39 110.9(4) . . ?
C62 C61 C64 112.3(5) . . ?
C63 C61 C64 108.5(4) . . ?
C39 C61 C64 108.3(4) . . ?
C31A C65 C32A 123.0(8) . . ?
C31A C65 C55 115.2(5) . . ?
C32A C65 C55 110.7(5) . . ?
C31A C65 C33A 103.5(9) . . ?
C32A C65 C33A 92.2(7) . . ?
C55 C65 C33A 108.3(5) . . ?
C71 C69 C72 110.2(4) . . ?
C71 C69 C53 109.6(3) . . ?
C72 C69 C53 110.2(4) . . ?
C71 C69 C70 107.3(4) . . ?
C72 C69 C70 107.7(4) . . ?
C53 C69 C70 111.8(4) . . ?
C7 N1 C8 125.4(3) . . ?
C14 N2 C9 125.3(3) . . ?
C43 N3 C44 126.2(3) . . ?
C50 N4 C45 126.3(3) . . ?

loop_
_geom_bond_atom_site_label_1
_geom_bond_atom_site_label_2
_geom_bond_distance
_geom_bond_site_symmetry_2
_geom_bond_publ_flag
C1 C6 1.412(5) . ?
C1 C2 1.413(5) . ?
C1 C7 1.477(5) . ?
C2 O1 1.351(4) . ?
C2 C3 1.416(5) . ?
C3 C4 1.374(5) . ?
C3 C25 1.537(5) . ?
C4 C5 1.398(5) . ?
C5 C6 1.362(5) . ?
C5 C21 1.547(5) . ?
C7 O3 1.266(4) . ?
C7 N1 1.339(4) . ?
C8 C13 1.390(5) . ?
C8 C9 1.402(5) . ?
C8 N1 1.427(5) . ?
C9 C10 1.389(5) . ?
C9 N2 1.434(4) . ?
C10 C11 1.393(5) . ?
C11 C12 1.373(6) . ?
C12 C13 1.381(6) . ?
C14 O4 1.248(4) . ?
C14 N2 1.353(4) . ?
C14 C15 1.493(5) . ?
C15 C16 1.412(5) . ?
C15 C20 1.398(5) . ?
C16 O2 1.346(4) . ?
C16 C17 1.413(5) . ?
C17 C18 1.377(5) . ?
C17 C33 1.541(5) . ?
C18 C19 1.411(5) . ?
C19 C20 1.379(5) . ?
C19 C29 1.528(5) . ?
C21 C23 1.519(6) . ?
C21 C22 1.536(6) . ?
C21 C24 1.530(6) . ?
C25 C28 1.541(6) . ?
C25 C26 1.535(6) . ?
C25 C27 1.531(7) . ?
C29 C34A 1.420(8) . ?
C29 C35A 1.451(8) . ?
C29 C36A 1.653(9) . ?
C31A C65 1.367(9) . ?
C32A C65 1.493(10) . ?
C33 C34 1.530(6) . ?
C33 C35 1.537(7) . ?
C33 C36 1.536(6) . ?
C33A C65 1.651(11) . ?
C37 C42 1.401(5) . ?
C37 C38 1.407(6) . ?
C37 C43 1.478(5) . ?
C38 O5 1.366(4) . ?
C38 C39 1.400(6) . ?
C39 C40 1.390(6) . ?
C39 C61 1.556(6) . ?
C40 C41 1.383(6) . ?
C41 C42 1.391(6) . ?
C41 C57 1.540(6) . ?
C43 O7 1.251(4) . ?
C43 N3 1.352(5) . ?
C44 C45 1.395(5) . ?
C44 C49 1.405(5) . ?
C44 N3 1.422(5) . ?
C45 C46 1.376(6) . ?
C45 N4 1.433(5) . ?
C46 C47 1.383(6) . ?
C47 C48 1.373(7) . ?
C48 C49 1.369(6) . ?
C50 O8 1.249(4) . ?
C50 N4 1.362(4) . ?
C50 C51 1.485(5) . ?
C51 C56 1.393(5) . ?
C51 C52 1.410(5) . ?
C52 O6 1.348(5) . ?
C52 C53 1.419(5) . ?
C53 C54 1.379(6) . ?
C53 C69 1.532(5) . ?
C54 C55 1.389(6) . ?
C55 C56 1.382(5) . ?
C55 C65 1.531(6) . ?
C57 C58 1.527(7) . ?
C57 C60 1.532(7) . ?
C57 C59 1.543(7) . ?
C61 C62 1.519(8) . ?
C61 C63 1.537(7) . ?
C61 C64 1.548(8) . ?
C69 C71 1.527(7) . ?
C69 C72 1.540(7) . ?
C69 C70 1.529(6) . ?

loop_
_cod_related_entry_id
_cod_related_entry_database
_cod_related_entry_code
1 ChemSpider 29331321
